data_7119576
loop_
_publ_author_name
'Lin, Hua'
'Chen, Hong'
'Zheng, Yu-Jun'
'Chen, Yu-Kun'
'Yu, Ju-Song'
'Wu, Li-Ming'

_publ_section_title
;
 Ba5Cu8In2S12: a quaternary semiconductor with a unique 3D copper-rich
 framework and ultralow thermal conductivity.
;
_journal_issue 17
_journal_name_full 'Chemical communications (Cambridge, England)'
_journal_page_first 2590
_journal_page_last 2593
_journal_paper_doi 10.1039/c6cc09904a
_journal_volume 53
_journal_year 2017
_chemical_formula_moiety 'Ba5 Cu8 In2 S12'
_chemical_formula_sum 'Ba5 Cu8 In2 S12'
_chemical_formula_weight 1809.38
_chemical_name_systematic
; 
 ? 
;
_space_group_IT_number 15
_symmetry_cell_setting monoclinic
_symmetry_space_group_name_Hall '-C 2yc'
_symmetry_space_group_name_H-M 'C 1 2/c 1'
_atom_sites_solution_primary direct
_atom_sites_solution_secondary difmap
_audit_creation_method SHELXL-97
_audit_update_record
;
2016-09-17 deposited with the CCDC.
2017-01-31 downloaded from the CCDC.
;
_cell_angle_alpha 90.00
_cell_angle_beta 100.14(2)
_cell_angle_gamma 90.00
_cell_formula_units_Z 4
_cell_length_a 14.584(15)
_cell_length_b 16.369(17)
_cell_length_c 10.509(12)
_cell_measurement_reflns_used 3062
_cell_measurement_temperature 293(2)
_cell_measurement_theta_max 27.5127
_cell_measurement_theta_min 2.8378
_cell_volume 2470(5)
_computing_structure_refinement 'SHELXL-97 (Sheldrick, 1997)'
_computing_structure_solution 'SHELXS-97 (Sheldrick, 1990)'
_diffrn_ambient_temperature 293(2)
_diffrn_detector_area_resol_mean CCD_Profile_fitting
_diffrn_measured_fraction_theta_full 0.983
_diffrn_measured_fraction_theta_max 0.983
_diffrn_measurement_device_type graphite
_diffrn_measurement_method Mercury2
_diffrn_radiation_monochromator graphite
_diffrn_radiation_source 'fine-focus sealed tube'
_diffrn_radiation_type MoK\a
_diffrn_radiation_wavelength 0.71073
_diffrn_reflns_av_R_equivalents 0.0502
_diffrn_reflns_av_sigmaI/netI 0.0562
_diffrn_reflns_limit_h_max 16
_diffrn_reflns_limit_h_min -16
_diffrn_reflns_limit_k_max 19
_diffrn_reflns_limit_k_min -19
_diffrn_reflns_limit_l_max 12
_diffrn_reflns_limit_l_min -11
_diffrn_reflns_number 7656
_diffrn_reflns_theta_full 25.00
_diffrn_reflns_theta_max 25.00
_diffrn_reflns_theta_min 2.49
_diffrn_standards_number 13.6612
_exptl_absorpt_coefficient_mu 17.386
_exptl_absorpt_correction_T_max 1.0000
_exptl_absorpt_correction_T_min 0.7994
_exptl_absorpt_correction_type multi-scan
_exptl_crystal_colour red
_exptl_crystal_density_diffrn 4.867
_exptl_crystal_density_method 'not measured'
_exptl_crystal_description Prism
_exptl_crystal_F_000 3208
_exptl_crystal_size_max 0.0800
_exptl_crystal_size_mid 0.0800
_exptl_crystal_size_min 0.0500
_refine_diff_density_max 1.763
_refine_diff_density_min -1.263
_refine_diff_density_rms 0.308
_refine_ls_extinction_method none
_refine_ls_goodness_of_fit_ref 1.134
_refine_ls_matrix_type full
_refine_ls_number_parameters 127
_refine_ls_number_reflns 2138
_refine_ls_number_restraints 0
_refine_ls_restrained_S_all 1.134
_refine_ls_R_factor_all 0.0565
_refine_ls_R_factor_gt 0.0479
_refine_ls_shift/su_max 0.000
_refine_ls_shift/su_mean 0.000
_refine_ls_structure_factor_coef Fsqd
_refine_ls_weighting_details 'calc w=1/[\s^2^(Fo^2^)+(0.0000P)^2^+129.0706P] where P=(Fo^2^+2Fc^2^)/3'
_refine_ls_weighting_scheme calc
_refine_ls_wR_factor_gt 0.0787
_refine_ls_wR_factor_ref 0.0835
_reflns_number_gt 1921
_reflns_number_total 2138
_reflns_threshold_expression >2sigma(I)
_cod_data_source_file c6cc09904a2.cif
_cod_data_source_block Ba5Cu8In2S12
_cod_depositor_comments
;
The following automatic conversions were performed:

'_exptl_absorpt_correction_type' value 'Multi-scan' changed to
'multi-scan' according to
/usr/data/users/saulius/crontab/automatic-downloads/rss-feeds/RSC/lib/dictionaries/cif_core.dic
dictionary named 'cif_core.dic' version 2.4.2 from 2011-04-26.

Automatic conversion script
Id: cif_fix_values 4268 2015-11-12 08:31:59Z antanas 

 Adding full bibliography for 7119576.cif.
;
_cod_original_cell_volume 2469(5)
_cod_original_sg_symbol_H-M C2/c
_cod_database_code 7119576

loop_
_symmetry_equiv_pos_as_xyz
'x, y, z'
'-x, y, -z+1/2'
'x+1/2, y+1/2, z'
'-x+1/2, y+1/2, -z+1/2'
'-x, -y, -z'
'x, -y, z-1/2'
'-x+1/2, -y+1/2, -z'
'x+1/2, -y+1/2, z-1/2'

loop_
_atom_site_label
_atom_site_type_symbol
_atom_site_fract_x
_atom_site_fract_y
_atom_site_fract_z
_atom_site_U_iso_or_equiv
_atom_site_adp_type
_atom_site_occupancy
_atom_site_symmetry_multiplicity
_atom_site_calc_flag
_atom_site_refinement_flags
Ba1 Ba 0.0000 0.00079(6) 0.2500 0.0162(3) Uani 1 2 d S
Ba2 Ba 0.26154(6) 0.01105(5) 0.57285(7) 0.0219(2) Uani 1 1 d .
Ba3 Ba 0.35377(6) 0.22510(4) 0.32646(7) 0.0194(2) Uani 1 1 d .
Cu1 Cu 0.10730(12) 0.19129(9) 0.36553(15) 0.0231(4) Uani 1 1 d .
Cu2 Cu 0.0000 0.51432(16) 0.2500 0.0287(6) Uani 1 2 d S
Cu3 Cu 0.16063(12) 0.36754(11) 0.14696(16) 0.0292(4) Uani 1 1 d .
Cu4 Cu 0.0000 0.33144(16) 0.2500 0.0404(7) Uani 1 2 d S
Cu5A Cu 0.0052(12) 0.4183(10) 0.4526(16) 0.014(4) Uiso 0.17 1 d P
Cu5B Cu 0.0088(3) 0.4338(3) 0.0104(5) 0.0250(13) Uiso 0.42 1 d P
Cu5C Cu 0.0201(5) 0.4067(4) 0.4657(7) 0.026(2) Uiso 0.41 1 d P
In1 In 0.09760(6) 0.17607(5) 0.01111(8) 0.0173(2) Uani 1 1 d .
S1 S 0.3225(2) 0.38890(18) 0.1520(3) 0.0164(7) Uani 1 1 d .
S2 S 0.4196(2) 0.18118(19) 0.0576(3) 0.0196(7) Uani 1 1 d .
S3 S 0.1732(2) 0.12036(19) 0.2191(3) 0.0186(7) Uani 1 1 d .
S4 S 0.0604(2) 0.11080(19) 0.5160(3) 0.0186(7) Uani 1 1 d .
S5 S 0.1402(3) 0.3245(2) 0.3634(3) 0.0285(8) Uani 1 1 d .
S6 S 0.3883(2) 0.01870(19) 0.3580(3) 0.0200(7) Uani 1 1 d .

loop_
_atom_site_aniso_label
_atom_site_aniso_U_11
_atom_site_aniso_U_22
_atom_site_aniso_U_33
_atom_site_aniso_U_23
_atom_site_aniso_U_13
_atom_site_aniso_U_12
Ba1 0.0165(6) 0.0141(5) 0.0186(5) 0.000 0.0048(4) 0.000
Ba2 0.0241(5) 0.0191(4) 0.0229(4) -0.0010(3) 0.0056(3) -0.0075(3)
Ba3 0.0231(5) 0.0166(4) 0.0194(4) -0.0019(3) 0.0061(3) -0.0035(3)
Cu1 0.0296(10) 0.0176(8) 0.0241(9) -0.0015(7) 0.0106(7) -0.0048(7)
Cu2 0.0196(14) 0.0383(15) 0.0299(13) 0.000 0.0094(11) 0.000
Cu3 0.0258(10) 0.0337(10) 0.0285(9) -0.0010(7) 0.0057(8) -0.0022(8)
Cu4 0.0336(16) 0.0295(15) 0.0623(19) 0.000 0.0197(14) 0.000
In1 0.0188(5) 0.0138(4) 0.0197(5) 0.0000(4) 0.0048(4) 0.0025(4)
S1 0.0148(17) 0.0146(15) 0.0207(16) -0.0005(12) 0.0056(13) 0.0008(13)
S2 0.0246(19) 0.0133(15) 0.0219(16) -0.0001(12) 0.0070(14) 0.0015(13)
S3 0.0211(18) 0.0150(15) 0.0201(16) -0.0033(12) 0.0049(14) 0.0031(13)
S4 0.0189(18) 0.0174(16) 0.0202(16) 0.0017(13) 0.0055(13) 0.0019(13)
S5 0.045(2) 0.0189(17) 0.0231(18) 0.0011(14) 0.0100(16) -0.0090(16)
S6 0.0213(18) 0.0207(17) 0.0189(15) 0.0006(13) 0.0062(13) -0.0039(14)

loop_
_atom_type_symbol
_atom_type_description
_atom_type_scat_dispersion_real
_atom_type_scat_dispersion_imag
_atom_type_scat_source
S S 0.1246 0.1234 'International Tables Vol C Tables 4.2.6.8 and 6.1.1.4'
Cu Cu 0.3201 1.2651 'International Tables Vol C Tables 4.2.6.8 and 6.1.1.4'
In In -0.7276 1.3100 'International Tables Vol C Tables 4.2.6.8 and 6.1.1.4'
Ba Ba -0.3244 2.2819 'International Tables Vol C Tables 4.2.6.8 and 6.1.1.4'

loop_
_geom_angle_atom_site_label_1
_geom_angle_atom_site_label_2
_geom_angle_atom_site_label_3
_geom_angle
_geom_angle_site_symmetry_1
_geom_angle_site_symmetry_3
S1 Ba1 S1 109.93(14) 3_445 4_545
S1 Ba1 S3 155.83(8) 3_445 .
S1 Ba1 S3 77.15(11) 4_545 .
S1 Ba1 S3 77.15(11) 3_445 2
S1 Ba1 S3 155.83(8) 4_545 2
S3 Ba1 S3 106.13(14) . 2
S3 Ba2 S5 136.87(10) 6_556 7_556
S3 Ba2 S6 137.54(10) 6_556 .
S5 Ba2 S6 79.15(10) 7_556 .
S3 Ba2 S1 77.82(11) 6_556 4_545
S5 Ba2 S1 145.09(9) 7_556 4_545
S6 Ba2 S1 71.99(10) . 4_545
S3 Ba2 S6 69.80(10) 6_556 6_556
S5 Ba2 S6 76.32(9) 7_556 6_556
S6 Ba2 S6 110.68(13) . 6_556
S1 Ba2 S6 132.14(10) 4_545 6_556
S3 Ba2 S4 89.97(11) 6_556 .
S5 Ba2 S4 88.38(12) 7_556 .
S6 Ba2 S4 117.47(10) . .
S1 Ba2 S4 87.87(9) 4_545 .
S6 Ba2 S4 125.29(9) 6_556 .
S3 Ba2 Cu5C 142.29(13) 6_556 7_556
S5 Ba2 Cu5C 45.35(14) 7_556 7_556
S6 Ba2 Cu5C 41.73(14) . 7_556
S1 Ba2 Cu5C 113.03(14) 4_545 7_556
S6 Ba2 Cu5C 77.70(14) 6_556 7_556
S4 Ba2 Cu5C 125.15(14) . 7_556
S3 Ba2 Cu3 94.48(10) 6_556 7_556
S5 Ba2 Cu3 42.49(7) 7_556 7_556
S6 Ba2 Cu3 115.22(9) . 7_556
S1 Ba2 Cu3 172.22(7) 4_545 7_556
S6 Ba2 Cu3 43.95(8) 6_556 7_556
S4 Ba2 Cu3 90.98(8) . 7_556
Cu5C Ba2 Cu3 73.81(13) 7_556 7_556
S3 Ba2 Cu3 94.10(10) 6_556 4_545
S5 Ba2 Cu3 121.50(9) 7_556 4_545
S6 Ba2 Cu3 44.00(8) . 4_545
S1 Ba2 Cu3 40.36(8) 4_545 4_545
S6 Ba2 Cu3 107.37(9) 6_556 4_545
S4 Ba2 Cu3 124.88(7) . 4_545
Cu5C Ba2 Cu3 77.55(13) 7_556 4_545
Cu3 Ba2 Cu3 143.06(7) 7_556 4_545
S3 Ba2 Cu5A 137.8(3) 6_556 7_556
S5 Ba2 Cu5A 48.1(3) 7_556 7_556
S6 Ba2 Cu5A 42.7(3) . 7_556
S1 Ba2 Cu5A 112.8(3) 4_545 7_556
S6 Ba2 Cu5A 74.3(3) 6_556 7_556
S4 Ba2 Cu5A 129.6(3) . 7_556
Cu5C Ba2 Cu5A 4.6(3) 7_556 7_556
Cu3 Ba2 Cu5A 73.7(3) 7_556 7_556
Cu3 Ba2 Cu5A 76.0(3) 4_545 7_556
S3 Ba2 Cu2 96.37(9) 6_556 7_556
S5 Ba2 Cu2 67.90(9) 7_556 7_556
S6 Ba2 Cu2 75.27(10) . 7_556
S1 Ba2 Cu2 120.94(8) 4_545 7_556
S6 Ba2 Cu2 35.42(6) 6_556 7_556
S4 Ba2 Cu2 151.19(7) . 7_556
Cu5C Ba2 Cu2 46.42(13) 7_556 7_556
Cu3 Ba2 Cu2 60.58(5) 7_556 7_556
Cu3 Ba2 Cu2 82.79(7) 4_545 7_556
Cu5A Ba2 Cu2 42.2(3) 7_556 7_556
S3 Ba2 Cu5B 110.25(11) 6_556 4_545
S5 Ba2 Cu5B 86.88(12) 7_556 4_545
S6 Ba2 Cu5B 37.24(10) . 4_545
S1 Ba2 Cu5B 81.97(11) 4_545 4_545
S6 Ba2 Cu5B 77.50(12) 6_556 4_545
S4 Ba2 Cu5B 154.68(10) . 4_545
Cu5C Ba2 Cu5B 42.16(15) 7_556 4_545
Cu3 Ba2 Cu5B 102.05(10) 7_556 4_545
Cu3 Ba2 Cu5B 41.63(8) 4_545 4_545
Cu5A Ba2 Cu5B 38.9(3) 7_556 4_545
Cu2 Ba2 Cu5B 44.60(10) 7_556 4_545
S3 Ba3 S2 85.65(10) . .
S3 Ba3 S1 102.74(10) . .
S2 Ba3 S1 73.85(10) . .
S3 Ba3 S4 146.97(9) . 7_556
S2 Ba3 S4 118.60(9) . 7_556
S1 Ba3 S4 67.12(11) . 7_556
S5 Cu1 S4 132.03(14) . .
S5 Cu1 S3 112.02(15) . .
S4 Cu1 S3 113.16(15) . .
S5 Cu1 Cu4 47.83(12) . .
S4 Cu1 Cu4 122.98(12) . .
S3 Cu1 Cu4 112.32(12) . .
S5 Cu1 Ba3 67.91(10) . 7_556
S4 Cu1 Ba3 66.17(11) . 7_556
S3 Cu1 Ba3 144.56(11) . 7_556
Cu4 Cu1 Ba3 93.77(8) . 7_556
S5 Cu1 Ba1 157.36(11) . .
S4 Cu1 Ba1 64.10(11) . .
S3 Cu1 Ba1 62.61(10) . .
Cu4 Cu1 Ba1 111.78(9) . .
Ba3 Cu1 Ba1 130.26(5) 7_556 .
S5 Cu1 Ba3 68.99(11) . .
S4 Cu1 Ba3 125.52(10) . .
S3 Cu1 Ba3 58.02(10) . .
Cu4 Cu1 Ba3 107.10(7) . .
Ba3 Cu1 Ba3 92.38(5) 7_556 .
Ba1 Cu1 Ba3 117.46(5) . .
S6 Cu2 S6 176.2(2) 4 3_455
S6 Cu2 Cu5A 60.6(4) 4 2
S6 Cu2 Cu5A 122.1(4) 3_455 2
S6 Cu2 Cu5A 122.1(4) 4 .
S6 Cu2 Cu5A 60.6(4) 3_455 .
Cu5A Cu2 Cu5A 106.8(8) 2 .
S6 Cu2 Cu5C 65.19(17) 4 2
S6 Cu2 Cu5C 117.45(18) 3_455 2
Cu5A Cu2 Cu5C 4.6(5) 2 2
Cu5A Cu2 Cu5C 105.0(3) . 2
S6 Cu2 Cu5C 117.45(18) 4 .
S6 Cu2 Cu5C 65.19(18) 3_455 .
Cu5A Cu2 Cu5C 105.0(3) 2 .
Cu5A Cu2 Cu5C 4.6(5) . .
Cu5C Cu2 Cu5C 103.5(3) 2 .
S6 Cu2 Cu5B 126.10(14) 4 6_566
S6 Cu2 Cu5B 52.48(14) 3_455 6_566
Cu5A Cu2 Cu5B 160.8(4) 2 6_566
Cu5A Cu2 Cu5B 53.9(4) . 6_566
Cu5C Cu2 Cu5B 158.67(17) 2 6_566
Cu5C Cu2 Cu5B 55.8(2) . 6_566
S6 Cu2 Cu5B 52.48(14) 4 5_565
S6 Cu2 Cu5B 126.10(14) 3_455 5_565
Cu5A Cu2 Cu5B 53.9(4) 2 5_565
Cu5A Cu2 Cu5B 160.8(4) . 5_565
Cu5C Cu2 Cu5B 55.8(2) 2 5_565
Cu5C Cu2 Cu5B 158.67(17) . 5_565
Cu5B Cu2 Cu5B 145.3(2) 6_566 5_565
S6 Cu2 Cu5B 52.74(14) 4 .
S6 Cu2 Cu5B 129.50(15) 3_455 .
Cu5A Cu2 Cu5B 10.1(4) 2 .
Cu5A Cu2 Cu5B 115.9(5) . .
Cu5C Cu2 Cu5B 13.86(16) 2 .
Cu5C Cu2 Cu5B 113.7(2) . .
Cu5B Cu2 Cu5B 168.76(14) 6_566 .
Cu5B Cu2 Cu5B 45.05(19) 5_565 .
S6 Cu2 Cu5B 129.50(15) 4 2
S6 Cu2 Cu5B 52.74(14) 3_455 2
Cu5A Cu2 Cu5B 115.9(5) 2 2
Cu5A Cu2 Cu5B 10.1(4) . 2
Cu5C Cu2 Cu5B 113.7(2) 2 2
Cu5C Cu2 Cu5B 13.86(16) . 2
Cu5B Cu2 Cu5B 45.05(19) 6_566 2
Cu5B Cu2 Cu5B 168.76(14) 5_565 2
Cu5B Cu2 Cu5B 125.2(2) . 2
S6 Cu2 Cu4 91.91(11) 4 .
S6 Cu2 Cu4 91.91(11) 3_455 .
Cu5A Cu2 Cu4 53.4(4) 2 .
Cu5A Cu2 Cu4 53.4(4) . .
Cu5C Cu2 Cu4 51.73(15) 2 .
Cu5C Cu2 Cu4 51.73(15) . .
Cu5B Cu2 Cu4 107.35(11) 6_566 .
Cu5B Cu2 Cu4 107.35(11) 5_565 .
Cu5B Cu2 Cu4 62.62(12) . .
Cu5B Cu2 Cu4 62.62(12) 2 .
S6 Cu2 Ba2 118.43(11) 4 8_455
S6 Cu2 Ba2 62.07(11) 3_455 8_455
Cu5A Cu2 Ba2 68.5(4) 2 8_455
Cu5A Cu2 Ba2 103.4(3) . 8_455
Cu5C Cu2 Ba2 64.53(14) 2 8_455
Cu5C Cu2 Ba2 106.84(14) . 8_455
Cu5B Cu2 Ba2 113.56(11) 6_566 8_455
Cu5B Cu2 Ba2 70.60(11) 5_565 8_455
Cu5B Cu2 Ba2 71.75(11) . 8_455
Cu5B Cu2 Ba2 102.07(11) 2 8_455
Cu4 Cu2 Ba2 83.50(4) . 8_455
S1 Cu3 S2 113.24(14) . 7
S1 Cu3 S5 107.74(13) . .
S2 Cu3 S5 128.12(15) 7 .
S1 Cu3 S6 97.46(13) . 4
S2 Cu3 S6 102.25(12) 7 4
S5 Cu3 S6 102.53(13) . 4
S1 Cu3 Cu5A 144.3(5) . 2
S2 Cu3 Cu5A 58.1(4) 7 2
S5 Cu3 Cu5A 102.1(4) . 2
S6 Cu3 Cu5A 56.5(4) 4 2
S1 Cu3 Cu5B 133.12(16) . .
S2 Cu3 Cu5B 54.62(14) 7 .
S5 Cu3 Cu5B 113.20(18) . .
S6 Cu3 Cu5B 52.63(13) 4 .
Cu5A Cu3 Cu5B 11.6(4) 2 .
S1 Cu3 Cu5C 147.39(19) . 2
S2 Cu3 Cu5C 54.24(17) 7 2
S5 Cu3 Cu5C 101.6(2) . 2
S6 Cu3 Cu5C 61.90(16) 4 2
Cu5A Cu3 Cu5C 5.4(4) 2 2
Cu5B Cu3 Cu5C 14.40(18) . 2
S1 Cu3 Cu4 156.03(11) . .
S2 Cu3 Cu4 88.13(12) 7 .
S5 Cu3 Cu4 48.37(10) . .
S6 Cu3 Cu4 87.88(11) 4 .
Cu5A Cu3 Cu4 56.1(4) 2 .
Cu5B Cu3 Cu4 67.73(15) . .
Cu5C Cu3 Cu4 54.41(17) 2 .
S1 Cu3 Ba2 74.31(9) . 7_556
S2 Cu3 Ba2 163.74(11) 7 7_556
S5 Cu3 Ba2 57.80(11) . 7_556
S6 Cu3 Ba2 61.83(9) 4 7_556
Cu5A Cu3 Ba2 107.0(3) 2 7_556
Cu5B Cu3 Ba2 109.45(13) . 7_556
Cu5C Cu3 Ba2 111.39(16) 2 7_556
Cu4 Cu3 Ba2 87.98(8) . 7_556
S1 Cu3 Ba2 59.76(8) . 4
S2 Cu3 Ba2 78.55(12) 7 4
S5 Cu3 Ba2 152.12(10) . 4
S6 Cu3 Ba2 58.62(10) 4 4
Cu5A Cu3 Ba2 84.8(4) 2 4
Cu5B Cu3 Ba2 73.40(14) . 4
Cu5C Cu3 Ba2 87.64(17) 2 4
Cu4 Cu3 Ba2 139.42(7) . 4
Ba2 Cu3 Ba2 94.32(9) 7_556 4
S1 Cu3 Ba3 56.27(9) . .
S2 Cu3 Ba3 115.72(11) 7 .
S5 Cu3 Ba3 64.68(11) . .
S6 Cu3 Ba3 139.69(10) 4 .
Cu5A Cu3 Ba3 158.9(4) 2 .
Cu5B Cu3 Ba3 167.21(13) . .
Cu5C Cu3 Ba3 154.44(15) 2 .
Cu4 Cu3 Ba3 105.62(9) . .
Ba2 Cu3 Ba3 80.52(7) 7_556 .
Ba2 Cu3 Ba3 114.73(8) 4 .
S5 Cu4 S5 174.0(2) . 2
S5 Cu4 Cu5A 71.7(4) . .
S5 Cu4 Cu5A 111.9(4) 2 .
S5 Cu4 Cu5A 111.9(4) . 2
S5 Cu4 Cu5A 71.7(4) 2 2
Cu5A Cu4 Cu5A 112.2(7) . 2
S5 Cu4 Cu5C 65.77(18) . .
S5 Cu4 Cu5C 117.45(19) 2 .
Cu5A Cu4 Cu5C 6.8(4) . .
Cu5A Cu4 Cu5C 117.0(4) 2 .
S5 Cu4 Cu5C 117.45(19) . 2
S5 Cu4 Cu5C 65.77(18) 2 2
Cu5A Cu4 Cu5C 117.0(4) . 2
Cu5A Cu4 Cu5C 6.8(4) 2 2
Cu5C Cu4 Cu5C 122.3(3) . 2
S5 Cu4 Cu3 57.11(12) . .
S5 Cu4 Cu3 124.41(12) 2 .
Cu5A Cu4 Cu3 107.5(4) . .
Cu5A Cu4 Cu3 57.7(4) 2 .
Cu5C Cu4 Cu3 105.52(17) . .
Cu5C Cu4 Cu3 61.93(16) 2 .
S5 Cu4 Cu3 124.41(12) . 2
S5 Cu4 Cu3 57.11(12) 2 2
Cu5A Cu4 Cu3 57.7(4) . 2
Cu5A Cu4 Cu3 107.5(4) 2 2
Cu5C Cu4 Cu3 61.93(16) . 2
Cu5C Cu4 Cu3 105.52(17) 2 2
Cu3 Cu4 Cu3 155.73(13) . 2
S5 Cu4 Cu1 124.66(14) . 2
S5 Cu4 Cu1 49.38(11) 2 2
Cu5A Cu4 Cu1 136.1(3) . 2
Cu5A Cu4 Cu1 99.0(4) 2 2
Cu5C Cu4 Cu1 135.93(16) . 2
Cu5C Cu4 Cu1 92.32(17) 2 2
Cu3 Cu4 Cu1 115.29(8) . 2
Cu3 Cu4 Cu1 84.45(8) 2 2
S5 Cu4 Cu1 49.38(11) . .
S5 Cu4 Cu1 124.66(14) 2 .
Cu5A Cu4 Cu1 99.0(4) . .
Cu5A Cu4 Cu1 136.1(3) 2 .
Cu5C Cu4 Cu1 92.32(17) . .
Cu5C Cu4 Cu1 135.93(16) 2 .
Cu3 Cu4 Cu1 84.45(8) . .
Cu3 Cu4 Cu1 115.29(8) 2 .
Cu1 Cu4 Cu1 76.35(12) 2 .
S5 Cu4 Cu2 93.00(11) . .
S5 Cu4 Cu2 93.00(11) 2 .
Cu5A Cu4 Cu2 56.1(3) . .
Cu5A Cu4 Cu2 56.1(3) 2 .
Cu5C Cu4 Cu2 61.13(16) . .
Cu5C Cu4 Cu2 61.13(16) 2 .
Cu3 Cu4 Cu2 77.86(7) . .
Cu3 Cu4 Cu2 77.86(7) 2 .
Cu1 Cu4 Cu2 141.82(6) 2 .
Cu1 Cu4 Cu2 141.82(6) . .
S5 Cu4 Cu5B 75.44(14) . 2
S5 Cu4 Cu5B 108.00(15) 2 2
Cu5A Cu4 Cu5B 4.1(4) . 2
Cu5A Cu4 Cu5B 112.6(3) 2 2
Cu5C Cu4 Cu5B 9.86(16) . 2
Cu5C Cu4 Cu5B 117.0(2) 2 2
Cu3 Cu4 Cu5B 111.21(12) . 2
Cu3 Cu4 Cu5B 53.62(11) 2 2
Cu1 Cu4 Cu5B 132.76(10) 2 2
Cu1 Cu4 Cu5B 100.72(12) . 2
Cu2 Cu4 Cu5B 56.62(11) . 2
Cu5B Cu5A S2 72.3(18) 2 8_456
Cu5B Cu5A S6 70(2) 2 3_455
S2 Cu5A S6 104.9(7) 8_456 3_455
Cu5B Cu5A Cu5B 49.9(18) 2 6_566
S2 Cu5A Cu5B 122.0(8) 8_456 6_566
S6 Cu5A Cu5B 55.3(4) 3_455 6_566
Cu5B Cu5A S6 59.3(17) 2 7_556
S2 Cu5A S6 102.1(6) 8_456 7_556
S6 Cu5A S6 109.5(7) 3_455 7_556
Cu5B Cu5A S6 55.0(4) 6_566 7_556
Cu5B Cu5A Cu4 156(2) 2 .
S2 Cu5A Cu4 93.6(5) 8_456 .
S6 Cu5A Cu4 96.8(5) 3_455 .
Cu5B Cu5A Cu4 137.8(6) 6_566 .
S6 Cu5A Cu4 144.2(8) 7_556 .
Cu5B Cu5A Cu3 90(2) 2 2
S2 Cu5A Cu3 56.8(3) 8_456 2
S6 Cu5A Cu3 61.2(4) 3_455 2
Cu5B Cu5A Cu3 112.8(7) 6_566 2
S6 Cu5A Cu3 148.2(8) 7_556 2
Cu4 Cu5A Cu3 66.2(4) . 2
Cu5B Cu5A Cu2 110(2) 2 .
S2 Cu5A Cu2 145.3(7) 8_456 .
S6 Cu5A Cu2 49.7(3) 3_455 .
Cu5B Cu5A Cu2 67.3(4) 6_566 .
S6 Cu5A Cu2 108.7(5) 7_556 .
Cu4 Cu5A Cu2 70.5(4) . .
Cu3 Cu5A Cu2 88.5(5) 2 .
Cu5B Cu5A S5 153(2) 2 .
S2 Cu5A S5 103.5(6) 8_456 .
S6 Cu5A S5 135.7(7) 3_455 .
Cu5B Cu5A S5 129.1(6) 6_566 .
S6 Cu5A S5 96.7(6) 7_556 .
Cu4 Cu5A S5 48.0(4) . .
Cu3 Cu5A S5 110.6(6) 2 .
Cu2 Cu5A S5 88.8(5) . .
Cu5B Cu5A Cu5A 41.7(16) 2 5_566
S2 Cu5A Cu5A 113.8(10) 8_456 5_566
S6 Cu5A Cu5A 55.9(6) 3_455 5_566
Cu5B Cu5A Cu5A 8.2(3) 6_566 5_566
S6 Cu5A Cu5A 53.6(5) 7_556 5_566
Cu4 Cu5A Cu5A 144.6(9) . 5_566
Cu3 Cu5A Cu5A 109.7(10) 2 5_566
Cu2 Cu5A Cu5A 74.3(6) . 5_566
S5 Cu5A Cu5A 135.6(9) . 5_566
Cu5B Cu5A Cu5C 42.6(17) 2 5_566
S2 Cu5A Cu5C 114.0(6) 8_456 5_566
S6 Cu5A Cu5C 51.0(4) 3_455 5_566
Cu5B Cu5A Cu5C 9.0(2) 6_566 5_566
S6 Cu5A Cu5C 58.6(3) 7_556 5_566
Cu4 Cu5A Cu5C 140.9(6) . 5_566
Cu3 Cu5A Cu5C 105.4(6) 2 5_566
Cu2 Cu5A Cu5C 71.2(4) . 5_566
S5 Cu5A Cu5C 138.1(5) . 5_566
Cu5A Cu5A Cu5C 5.0(4) 5_566 5_566
Cu5B Cu5A Ba2 112.5(19) 2 7_556
S2 Cu5A Ba2 143.7(6) 8_456 7_556
S6 Cu5A Ba2 110.4(5) 3_455 7_556
Cu5B Cu5A Ba2 74.4(3) 6_566 7_556
S6 Cu5A Ba2 58.3(3) 7_556 7_556
Cu4 Cu5A Ba2 90.4(5) . 7_556
Cu3 Cu5A Ba2 152.4(6) 2 7_556
Cu2 Cu5A Ba2 69.3(3) . 7_556
S5 Cu5A Ba2 55.0(3) . 7_556
Cu5A Cu5A Ba2 80.6(6) 5_566 7_556
Cu5C Cu5A Ba2 83.3(3) 5_566 7_556
Cu5A Cu5B Cu5C 24.9(19) 2 2
Cu5A Cu5B Cu5B 119(2) 2 5_565
Cu5C Cu5B Cu5B 127.4(8) 2 5_565
Cu5A Cu5B S6 109(2) 2 8_455
Cu5C Cu5B S6 91.8(7) 2 8_455
Cu5B Cu5B S6 62.2(2) 5_565 8_455
Cu5A Cu5B S6 98(2) 2 4
Cu5C Cu5B S6 122.8(9) 2 4
Cu5B Cu5B S6 61.2(3) 5_565 4
S6 Cu5B S6 123.4(2) 8_455 4
Cu5A Cu5B S2 95.1(18) 2 7
Cu5C Cu5B S2 85.8(7) 2 7
Cu5B Cu5B S2 145.3(4) 5_565 7
S6 Cu5B S2 113.0(2) 8_455 7
S6 Cu5B S2 112.9(2) 4 7
Cu5A Cu5B Cu5A 130.1(18) 2 6_565
Cu5C Cu5B Cu5A 136.6(9) 2 6_565
Cu5B Cu5B Cu5A 10.8(4) 5_565 6_565
S6 Cu5B Cu5A 61.3(4) 8_455 6_565
S6 Cu5B Cu5A 63.1(4) 4 6_565
S2 Cu5B Cu5A 134.6(5) 7 6_565
Cu5A Cu5B Cu3 78.4(19) 2 .
Cu5C Cu5B Cu3 92.5(7) 2 .
Cu5B Cu5B Cu3 122.1(3) 5_565 .
S6 Cu5B Cu3 168.8(3) 8_455 .
S6 Cu5B Cu3 61.97(16) 4 .
S2 Cu5B Cu3 57.11(14) 7 .
Cu5A Cu5B Cu3 120.6(4) 6_565 .
Cu5A Cu5B Cu5C 130(2) 2 6_565
Cu5C Cu5B Cu5C 139.2(6) 2 6_565
Cu5B Cu5B Cu5C 11.9(2) 5_565 6_565
S6 Cu5B Cu5C 67.0(2) 8_455 6_565
S6 Cu5B Cu5C 57.6(2) 4 6_565
S2 Cu5B Cu5C 134.0(3) 7 6_565
Cu5A Cu5B Cu5C 5.6(4) 6_565 6_565
Cu3 Cu5B Cu5C 115.1(2) . 6_565
Cu5A Cu5B Cu2 152(2) 2 5_565
Cu5C Cu5B Cu2 128.0(9) 2 5_565
Cu5B Cu5B Cu2 67.9(3) 5_565 5_565
S6 Cu5B Cu2 47.83(14) 8_455 5_565
S6 Cu5B Cu2 108.1(2) 4 5_565
S2 Cu5B Cu2 83.84(19) 7 5_565
Cu5A Cu5B Cu2 58.7(4) 6_565 5_565
Cu3 Cu5B Cu2 122.3(2) . 5_565
Cu5C Cu5B Cu2 62.09(19) 6_565 5_565
Cu5A Cu5B Cu2 60(2) 2 .
Cu5C Cu5B Cu2 81.5(8) 2 .
Cu5B Cu5B Cu2 67.0(3) 5_565 .
S6 Cu5B Cu2 108.1(2) 8_455 .
S6 Cu5B Cu2 47.45(13) 4 .
S2 Cu5B Cu2 137.2(2) 7 .
Cu5A Cu5B Cu2 76.4(4) 6_565 .
Cu3 Cu5B Cu2 82.80(16) . .
Cu5C Cu5B Cu2 73.61(19) 6_565 .
Cu2 Cu5B Cu2 134.95(19) 5_565 .
Cu5A Cu5B Cu4 19.8(19) 2 .
Cu5C Cu5B Cu4 39.3(7) 2 .
Cu5B Cu5B Cu4 127.3(4) 5_565 .
S6 Cu5B Cu4 128.7(2) 8_455 .
S6 Cu5B Cu4 87.3(2) 4 .
S2 Cu5B Cu4 83.98(18) 7 .
Cu5A Cu5B Cu4 137.2(4) 6_565 .
Cu3 Cu5B Cu4 58.65(12) . .
Cu5C Cu5B Cu4 134.3(2) 6_565 .
Cu2 Cu5B Cu4 163.2(2) 5_565 .
Cu2 Cu5B Cu4 60.76(15) . .
Cu5B Cu5C S2 77.4(7) 2 8_456
Cu5B Cu5C S6 71.6(7) 2 7_556
S2 Cu5C S6 107.0(3) 8_456 7_556
Cu5B Cu5C Cu4 130.8(9) 2 .
S2 Cu5C Cu4 94.9(2) 8_456 .
S6 Cu5C Cu4 152.5(3) 7_556 .
Cu5B Cu5C S5 171.2(8) 2 .
S2 Cu5C S5 111.4(3) 8_456 .
S6 Cu5C S5 105.0(3) 7_556 .
Cu4 Cu5C S5 50.21(17) . .
Cu5B Cu5C Cu5B 40.8(6) 2 6_566
S2 Cu5C Cu5B 117.4(3) 8_456 6_566
S6 Cu5C Cu5B 54.01(17) 7_556 6_566
Cu4 Cu5C Cu5B 129.0(3) . 6_566
S5 Cu5C Cu5B 130.6(3) . 6_566
Cu5B Cu5C S6 45.0(7) 2 3_455
S2 Cu5C S6 97.7(3) 8_456 3_455
S6 Cu5C S6 103.3(3) 7_556 3_455
Cu4 Cu5C S6 89.6(2) . 3_455
S5 Cu5C S6 130.6(3) . 3_455
Cu5B Cu5C S6 50.11(19) 6_566 3_455
Cu5B Cu5C Cu3 73.1(6) 2 2
S2 Cu5C Cu3 54.87(17) 8_456 2
S6 Cu5C Cu3 143.3(3) 7_556 2
Cu4 Cu5C Cu3 63.66(16) . 2
S5 Cu5C Cu3 111.4(3) . 2
Cu5B Cu5C Cu3 102.6(3) 6_566 2
S6 Cu5C Cu3 55.57(16) 3_455 2
Cu5B Cu5C Cu2 84.7(8) 2 .
S2 Cu5C Cu2 135.6(3) 8_456 .
S6 Cu5C Cu2 105.3(2) 7_556 .
Cu4 Cu5C Cu2 67.1(2) . .
S5 Cu5C Cu2 88.5(2) . .
Cu5B Cu5C Cu2 62.12(19) 6_566 .
S6 Cu5C Cu2 45.01(13) 3_455 .
Cu3 Cu5C Cu2 81.12(19) 2 .
Cu5B Cu5C Cu5A 34.4(7) 2 5_566
S2 Cu5C Cu5A 110.0(3) 8_456 5_566
S6 Cu5C Cu5A 51.9(3) 7_556 5_566
Cu4 Cu5C Cu5A 135.0(3) . 5_566
S5 Cu5C Cu5A 137.2(3) . 5_566
Cu5B Cu5C Cu5A 7.8(3) 6_566 5_566
S6 Cu5C Cu5A 51.4(3) 3_455 5_566
Cu3 Cu5C Cu5A 100.7(3) 2 5_566
Cu2 Cu5C Cu5A 68.9(3) . 5_566
Cu5B Cu5C Ba3 118.3(9) 2 7_556
S2 Cu5C Ba3 69.84(19) 8_456 7_556
S6 Cu5C Ba3 70.25(19) 7_556 7_556
Cu4 Cu5C Ba3 103.3(2) . 7_556
S5 Cu5C Ba3 66.73(18) . 7_556
Cu5B Cu5C Ba3 123.8(2) 6_566 7_556
S6 Cu5C Ba3 162.5(3) 3_455 7_556
Cu3 Cu5C Ba3 119.9(2) 2 7_556
Cu2 Cu5C Ba3 151.6(3) . 7_556
Cu5A Cu5C Ba3 120.0(3) 5_566 7_556
Cu5B Cu5C Ba2 114.5(7) 2 7_556
S2 Cu5C Ba2 155.1(3) 8_456 7_556
S6 Cu5C Ba2 60.61(17) 7_556 7_556
Cu4 Cu5C Ba2 92.7(2) . 7_556
S5 Cu5C Ba2 57.52(16) . 7_556
Cu5B Cu5C Ba2 74.5(2) 6_566 7_556
S6 Cu5C Ba2 106.0(2) 3_455 7_556
Cu3 Cu5C Ba2 147.8(3) 2 7_556
Cu2 Cu5C Ba2 69.04(15) . 7_556
Cu5A Cu5C Ba2 80.2(3) 5_566 7_556
Ba3 Cu5C Ba2 85.33(16) 7_556 7_556
S3 In1 S2 128.83(11) . 7
S3 In1 S1 105.38(13) . 7
S2 In1 S1 104.02(12) 7 7
S3 In1 S4 101.74(12) . 2
S2 In1 S4 109.21(12) 7 2
S1 In1 S4 105.86(12) 7 2
Cu3 S1 In1 120.54(14) . 7
Cu3 S1 Ba2 79.89(10) . 4
In1 S1 Ba2 85.55(12) 7 4
Cu3 S1 Ba1 146.88(13) . 3
In1 S1 Ba1 90.91(11) 7 3
Ba2 S1 Ba1 93.65(10) 4 3
Cu3 S1 Ba3 86.05(10) . .
In1 S1 Ba3 89.98(11) 7 .
Ba2 S1 Ba3 160.41(11) 4 .
Ba1 S1 Ba3 105.50(10) 3 .
Cu5B S2 Cu5C 16.8(2) 7 8
Cu5B S2 Cu3 68.27(16) 7 7
Cu5C S2 Cu3 70.9(2) 8 7
Cu5B S2 Cu5A 12.6(4) 7 8
Cu5C S2 Cu5A 7.1(5) 8 8
Cu3 S2 Cu5A 65.1(4) 7 8
Cu5B S2 In1 135.3(2) 7 7
Cu5C S2 In1 119.8(2) 8 7
Cu3 S2 In1 92.57(13) 7 7
Cu5A S2 In1 122.7(5) 8 7
Cu5B S2 Ba3 132.02(18) 7 .
Cu5C S2 Ba3 142.3(2) 8 .
Cu3 S2 Ba3 133.45(15) 7 .
Cu5A S2 Ba3 143.5(4) 8 .
In1 S2 Ba3 90.85(11) 7 .
Cu5B S2 Ba3 79.60(16) 7 2_655
Cu5C S2 Ba3 69.04(19) 8 2_655
Cu3 S2 Ba3 133.13(14) 7 2_655
Cu5A S2 Ba3 76.1(4) 8 2_655
In1 S2 Ba3 86.91(10) 7 2_655
Ba3 S2 Ba3 93.41(10) . 2_655
Cu1 S3 In1 103.70(15) . .
Cu1 S3 Ba2 165.04(14) . 6
In1 S3 Ba2 88.68(12) . 6
Cu1 S3 Ba3 84.65(12) . .
In1 S3 Ba3 109.36(12) . .
Ba2 S3 Ba3 99.33(12) 6 .
Cu1 S3 Ba1 79.12(12) . .
In1 S3 Ba1 94.45(11) . .
Ba2 S3 Ba1 91.73(11) 6 .
Ba3 S3 Ba1 153.83(11) . .
Cu1 S4 In1 93.29(13) . 2
Cu1 S4 Ba3 74.93(12) . 7_556
In1 S4 Ba3 88.28(11) 2 7_556
Cu1 S4 Ba1 176.55(14) . 5_556
In1 S4 Ba1 87.72(11) 2 5_556
Ba3 S4 Ba1 101.82(11) 7_556 5_556
Cu1 S4 Ba1 78.12(12) . .
In1 S4 Ba1 91.90(10) 2 .
Ba3 S4 Ba1 153.01(11) 7_556 .
Ba1 S4 Ba1 105.15(12) 5_556 .
Cu1 S4 Ba2 92.64(12) . .
In1 S4 Ba2 174.05(13) 2 .
Ba3 S4 Ba2 93.74(10) 7_556 .
Ba1 S4 Ba2 86.39(9) 5_556 .
Ba1 S4 Ba2 88.84(9) . .
Cu4 S5 Cu1 82.78(15) . .
Cu4 S5 Cu3 74.52(12) . .
Cu1 S5 Cu3 110.60(15) . .
Cu4 S5 Cu5C 64.0(2) . .
Cu1 S5 Cu5C 110.0(2) . .
Cu3 S5 Cu5C 116.0(2) . .
Cu4 S5 Cu5A 60.3(3) . .
Cu1 S5 Cu5A 111.7(3) . .
Cu3 S5 Cu5A 111.2(3) . .
Cu5C S5 Cu5A 4.9(4) . .
Cu4 S5 Ba2 115.49(16) . 7_556
Cu1 S5 Ba2 161.32(17) . 7_556
Cu3 S5 Ba2 79.71(11) . 7_556
Cu5C S5 Ba2 77.13(18) . 7_556
Cu5A S5 Ba2 76.9(3) . 7_556
Cu4 S5 Ba3 114.00(15) . 7_556
Cu1 S5 Ba3 73.88(10) . 7_556
Cu3 S5 Ba3 171.16(16) . 7_556
Cu5C S5 Ba3 67.98(18) . 7_556
Cu5A S5 Ba3 72.9(3) . 7_556
Ba2 S5 Ba3 93.95(10) 7_556 7_556
Cu4 S5 Ba3 135.35(15) . .
Cu1 S5 Ba3 75.58(12) . .
Cu3 S5 Ba3 77.31(11) . .
Cu5C S5 Ba3 160.5(2) . .
Cu5A S5 Ba3 164.3(3) . .
Ba2 S5 Ba3 92.30(12) 7_556 .
Ba3 S5 Ba3 96.93(10) 7_556 .
Cu2 S6 Cu5B 79.7(2) 3_545 8_556
Cu2 S6 Cu5B 79.81(19) 3_545 4_545
Cu5B S6 Cu5B 56.6(2) 8_556 4_545
Cu2 S6 Cu5C 93.1(2) 3_545 7_556
Cu5B S6 Cu5C 16.6(2) 8_556 7_556
Cu5B S6 Cu5C 68.4(2) 4_545 7_556
Cu2 S6 Cu5A 69.7(4) 3_545 3_545
Cu5B S6 Cu5A 63.3(4) 8_556 3_545
Cu5B S6 Cu5A 12.5(4) 4_545 3_545
Cu5C S6 Cu5A 77.1(4) 7_556 3_545
Cu2 S6 Cu5A 90.7(4) 3_545 7_556
Cu5B S6 Cu5A 11.5(4) 8_556 7_556
Cu5B S6 Cu5A 61.9(5) 4_545 7_556
Cu5C S6 Cu5A 6.6(5) 7_556 7_556
Cu5A S6 Cu5A 70.5(7) 3_545 7_556
Cu2 S6 Cu3 101.01(15) 3_545 4_545
Cu5B S6 Cu3 121.02(18) 8_556 4_545
Cu5B S6 Cu3 65.40(15) 4_545 4_545
Cu5C S6 Cu3 128.0(2) 7_556 4_545
Cu5A S6 Cu3 62.2(4) 3_545 4_545
Cu5A S6 Cu3 122.6(4) 7_556 4_545
Cu2 S6 Cu5C 69.80(19) 3_545 3_545
Cu5B S6 Cu5C 62.9(2) 8_556 3_545
Cu5B S6 Cu5C 12.1(2) 4_545 3_545
Cu5C S6 Cu5C 76.7(3) 7_556 3_545
Cu5A S6 Cu5C 0.4(5) 3_545 3_545
Cu5A S6 Cu5C 70.0(4) 7_556 3_545
Cu3 S6 Cu5C 62.53(17) 4_545 3_545
Cu2 S6 Ba2 166.07(14) 3_545 .
Cu5B S6 Ba2 89.26(18) 8_556 .
Cu5B S6 Ba2 87.06(18) 4_545 .
Cu5C S6 Ba2 77.7(2) 7_556 .
Cu5A S6 Ba2 97.8(4) 3_545 .
Cu5A S6 Ba2 79.0(4) 7_556 .
Cu3 S6 Ba2 77.38(10) 4_545 .
Cu5C S6 Ba2 97.68(19) 3_545 .
Cu2 S6 Ba2 82.51(12) 3_545 6
Cu5B S6 Ba2 158.49(19) 8_556 6
Cu5B S6 Ba2 131.35(18) 4_545 6
Cu5C S6 Ba2 157.7(2) 7_556 6
Cu5A S6 Ba2 120.9(4) 3_545 6
Cu5A S6 Ba2 162.9(4) 7_556 6
Cu3 S6 Ba2 74.23(9) 4_545 6
Cu5C S6 Ba2 121.28(19) 3_545 6
Ba2 S6 Ba2 109.96(13) . 6
Cu2 S6 Ba3 95.41(13) 3_545 .
Cu5B S6 Ba3 79.32(15) 8_556 .
Cu5B S6 Ba3 135.93(17) 4_545 .
Cu5C S6 Ba3 68.12(18) 7_556 .
Cu5A S6 Ba3 141.4(4) 3_545 .
Cu5A S6 Ba3 74.5(4) 7_556 .
Cu3 S6 Ba3 155.72(14) 4_545 .
Cu5C S6 Ba3 141.04(18) 3_545 .
Ba2 S6 Ba3 90.78(9) . .
Ba2 S6 Ba3 90.49(8) 6 .

loop_
_geom_bond_atom_site_label_1
_geom_bond_atom_site_label_2
_geom_bond_distance
_geom_bond_site_symmetry_2
Ba1 S1 3.191(4) 3_445
Ba1 S1 3.191(4) 4_545
Ba1 S3 3.257(4) .
Ba1 S3 3.257(4) 2
Ba2 S3 3.057(4) 6_556
Ba2 S5 3.068(4) 7_556
Ba2 S6 3.162(4) .
Ba2 S1 3.172(4) 4_545
Ba2 S6 3.268(4) 6_556
Ba2 S4 3.318(4) .
Ba2 Cu5C 3.546(7) 7_556
Ba2 Cu3 3.568(3) 7_556
Ba2 Cu3 3.615(3) 4_545
Ba2 Cu5A 3.647(16) 7_556
Ba2 Cu2 3.668(3) 7_556
Ba2 Cu5B 3.823(6) 4_545
Ba3 S3 3.178(4) .
Ba3 S2 3.221(4) .
Ba3 S1 3.235(4) .
Ba3 S4 3.285(4) 7_556
Cu1 S5 2.233(4) .
Cu1 S4 2.255(4) .
Cu1 S3 2.272(4) .
Cu1 Cu4 2.918(3) .
Cu1 Ba3 3.468(4) 7_556
Cu2 S6 2.144(4) 4
Cu2 S6 2.144(4) 3_455
Cu2 Cu5A 2.636(15) 2
Cu2 Cu5A 2.636(15) .
Cu2 Cu5C 2.845(7) 2
Cu2 Cu5C 2.845(7) .
Cu2 Cu5B 2.846(6) 6_566
Cu2 Cu5B 2.846(6) 5_565
Cu2 Cu5B 2.865(6) .
Cu2 Cu5B 2.865(6) 2
Cu2 Cu4 2.994(5) .
Cu2 Ba2 3.668(3) 8_455
Cu3 S1 2.377(4) .
Cu3 S2 2.396(4) 7
Cu3 S5 2.449(4) .
Cu3 S6 2.573(4) 4
Cu3 Cu5A 2.596(15) 2
Cu3 Cu5B 2.650(5) .
Cu3 Cu5C 2.768(7) 2
Cu3 Cu4 2.811(3) .
Cu3 Ba2 3.568(3) 7_556
Cu3 Ba2 3.615(3) 4
Cu4 S5 2.180(4) .
Cu4 S5 2.180(4) 2
Cu4 Cu5A 2.550(18) .
Cu4 Cu5A 2.550(18) 2
Cu4 Cu5C 2.551(8) .
Cu4 Cu5C 2.551(8) 2
Cu4 Cu3 2.811(3) 2
Cu4 Cu1 2.918(3) 2
Cu4 Cu5B 3.046(6) 2
Cu5A Cu5B 0.534(18) 2
Cu5A S2 2.432(15) 8_456
Cu5A S6 2.449(18) 3_455
Cu5A Cu5B 2.494(18) 6_566
Cu5A S6 2.520(16) 7_556
Cu5A Cu3 2.596(15) 2
Cu5A S5 2.79(2) .
Cu5A Cu5A 2.87(4) 5_566
Cu5A Cu5C 3.032(16) 5_566
Cu5A Ba2 3.647(16) 7_556
Cu5B Cu5A 0.534(18) 2
Cu5B Cu5C 0.689(8) 2
Cu5B Cu5B 2.188(10) 5_565
Cu5B S6 2.294(6) 8_455
Cu5B S6 2.317(6) 4
Cu5B S2 2.326(6) 7
Cu5B Cu5A 2.494(18) 6_565
Cu5B Cu5C 2.663(9) 6_565
Cu5B Cu2 2.846(6) 5_565
Cu5C Cu5B 0.689(8) 2
Cu5C S2 2.377(8) 8_456
Cu5C S6 2.416(8) 7_556
Cu5C S5 2.587(8) .
Cu5C Cu5B 2.663(9) 6_566
Cu5C S6 2.752(8) 3_455
Cu5C Cu3 2.768(7) 2
Cu5C Cu5A 3.032(16) 5_566
Cu5C Ba3 3.375(7) 7_556
Cu5C Ba2 3.546(7) 7_556
In1 S3 2.444(4) .
In1 S2 2.445(4) 7
In1 S1 2.476(4) 7
In1 S4 2.510(4) 2
S1 In1 2.476(4) 7
S1 Ba2 3.172(4) 4
S1 Ba1 3.191(4) 3
S2 Cu5B 2.326(6) 7
S2 Cu5C 2.377(8) 8
S2 Cu3 2.396(4) 7
S2 Cu5A 2.432(15) 8
S2 In1 2.445(4) 7
S2 Ba3 3.393(5) 2_655
S3 Ba2 3.057(4) 6
S4 In1 2.510(4) 2
S4 Ba3 3.285(4) 7_556
S4 Ba1 3.305(4) 5_556
S5 Ba2 3.068(4) 7_556
S5 Ba3 3.345(5) 7_556
S6 Cu2 2.144(4) 3_545
S6 Cu5B 2.294(6) 8_556
S6 Cu5B 2.317(6) 4_545
S6 Cu5C 2.416(8) 7_556
S6 Cu5A 2.449(18) 3_545
S6 Cu5A 2.520(16) 7_556
S6 Cu3 2.573(4) 4_545
S6 Cu5C 2.752(8) 3_545
S6 Ba2 3.268(4) 6
